data_2204843
loop_
_publ_author_name
'Wang, Xiu-Li'
'Liu, Fu-Chen'
'Li, Jian-Rong'
'Ng, Seik Weng'

_publ_section_title
;Polymeric
 diaquabis(\m~4~-benzene-1,2,4-tricarboxylato)bis(2,2'-bipyridine)tricadmium(II)
;
_journal_issue 1
_journal_name_full 'Acta Crystallographica Section E'
_journal_page_first m123
_journal_page_last m125
_journal_paper_doi 10.1107/S1600536804032520
_journal_volume 61
_journal_year 2005
_chemical_formula_iupac '[Cd3 (C9 H3 O6)2 (C10 H8 N2)2 (H2 O)2]'
_chemical_formula_moiety '2C10 H8 N2 , 2C9 H3 O6 , 2H2 O , 3Cd'
_chemical_formula_sum 'C38 H26 Cd3 N4 O14'
_chemical_formula_weight 1099.83
_chemical_name_systematic diaquabis(\m~4~-benzene-1,2,4-tricarboxylato)bis(2,2'-bipyridine)tricadmium(II)
_space_group_IT_number 2
_symmetry_cell_setting triclinic
_symmetry_space_group_name_Hall '-P 1'
_symmetry_space_group_name_H-M 'P -1'
_atom_sites_solution_hydrogens geom
_atom_sites_solution_primary direct
_atom_sites_solution_secondary difmap
_audit_creation_method SHELXL97
_cell_angle_alpha 82.12(2)
_cell_angle_beta 71.01(2)
_cell_angle_gamma 79.56(3)
_cell_formula_units_Z 1
_cell_length_a 7.683(4)
_cell_length_b 11.341(8)
_cell_length_c 11.344(5)
_cell_measurement_reflns_used 8585
_cell_measurement_temperature 295(2)
_cell_measurement_theta_max 27.5
_cell_measurement_theta_min 3.1
_cell_volume 915.9(9)
_computing_cell_refinement 'RAPID AUTO'
_computing_data_collection 'RAPID AUTO (Rigaku Corporation, 1998)'
_computing_data_reduction 'CrystalStructure (Rigaku/MSC, 2002)'
_computing_molecular_graphics 'ORTEPII (Johnson, 1976)'
_computing_publication_material SHELXL97
_computing_structure_refinement 'SHELXL97 (Sheldrick, 1997)'
_computing_structure_solution 'SHELXS97 (Sheldrick, 1997)'
_diffrn_ambient_temperature 295(2)
_diffrn_measured_fraction_theta_full 0.98
_diffrn_measured_fraction_theta_max 0.98
_diffrn_measurement_device_type 'Rigaku R-AXIS RAPID'
_diffrn_measurement_method \w
_diffrn_radiation_monochromator graphite
_diffrn_radiation_source 'fine-focus sealed tube'
_diffrn_radiation_type MoK\a
_diffrn_radiation_wavelength 0.71073
_diffrn_reflns_av_R_equivalents 0.015
_diffrn_reflns_av_sigmaI/netI 0.019
_diffrn_reflns_limit_h_max 9
_diffrn_reflns_limit_h_min -7
_diffrn_reflns_limit_k_max 14
_diffrn_reflns_limit_k_min -14
_diffrn_reflns_limit_l_max 14
_diffrn_reflns_limit_l_min -14
_diffrn_reflns_number 9039
_diffrn_reflns_theta_full 27.5
_diffrn_reflns_theta_max 27.5
_diffrn_reflns_theta_min 3.1
_diffrn_standards_decay_% 0
_diffrn_standards_interval_count 0
_diffrn_standards_interval_time 0
_diffrn_standards_number 0
_exptl_absorpt_coefficient_mu 1.804
_exptl_absorpt_correction_T_max 0.840
_exptl_absorpt_correction_T_min 0.594
_exptl_absorpt_correction_type multi-scan
_exptl_absorpt_process_details '(ABSCOR; Higashi, 1995)'
_exptl_crystal_colour colourless
_exptl_crystal_density_diffrn 1.994
_exptl_crystal_density_meas ?
_exptl_crystal_density_method .
_exptl_crystal_description Block
_exptl_crystal_F_000 538
_exptl_crystal_size_max 0.1
_exptl_crystal_size_mid 0.1
_exptl_crystal_size_min 0.1
_refine_diff_density_max 0.52
_refine_diff_density_min -0.62
_refine_ls_extinction_method none
_refine_ls_goodness_of_fit_ref 1.29
_refine_ls_hydrogen_treatment mixed
_refine_ls_matrix_type full
_refine_ls_number_parameters 276
_refine_ls_number_reflns 4131
_refine_ls_number_restraints 2
_refine_ls_restrained_S_all 1.29
_refine_ls_R_factor_all 0.026
_refine_ls_R_factor_gt 0.023
_refine_ls_shift/su_max 0.001
_refine_ls_shift/su_mean 0.000
_refine_ls_structure_factor_coef Fsqd
_refine_ls_weighting_details 'calc w = 1/[\s^2^(Fo^2^)+(0.0511P)^2^+0.4079P] where P=(Fo^2^+2Fc^2^)/3'
_refine_ls_weighting_scheme calc
_refine_ls_wR_factor_gt 0.090
_refine_ls_wR_factor_ref 0.091
_reflns_number_gt 3756
_reflns_number_total 4131
_reflns_threshold_expression I>2\s(I)
_cod_data_source_file bt6564.cif
_cod_data_source_block I
_cod_depositor_comments
;
The following automatic conversions were performed:
'_symmetry_cell_setting' value 'Triclinic' changed to 'triclinic'
according to '/home/saulius/struct/CIF-dictionaries/cif_core.dic'
dictionary named 'cif_core.dic' version 2.4.1 from 2010-06-29.

Automatic conversion script
Id: cif_fix_enum 1527 2010-12-29 10:47:43Z saulius 

The following automatic conversions were performed:

'_symmetry_cell_setting' value 'Triclinic' changed to 'triclinic'
according to /home/saulius/struct/CIF-dictionaries/cif_core.dic
dictionary named 'cif_core.dic' version 2.4.1 from 2010-06-29.

Automatic conversion script
Id: cif_fix_values 1715 2011-07-08 13:25:40Z adriana 
;
_cod_original_cell_volume 916.0(9)
_cod_database_code 2204843
_cod_database_fobs_code 2204843

loop_
_symmetry_equiv_pos_as_xyz
'x, y, z'
'-x, -y, -z'

loop_
_atom_site_label
_atom_site_fract_x
_atom_site_fract_y
_atom_site_fract_z
_atom_site_U_iso_or_equiv
_atom_site_adp_type
_atom_site_calc_flag
_atom_site_refinement_flags
_atom_site_occupancy
_atom_site_type_symbol
Cd1 0.5000 0.5000 0.5000 0.02166(9) Uani d S 1 Cd
Cd2 0.82745(3) 0.73114(2) 0.71104(2) 0.02534(9) Uani d . 1 Cd
O1 0.6302(3) 0.4291(2) 0.6617(2) 0.0288(5) Uani d . 1 O
O2 0.6246(3) 0.6079(2) 0.7234(2) 0.0321(5) Uani d . 1 O
O3 1.0384(3) 0.5773(2) 0.6139(2) 0.0332(5) Uani d . 1 O
O4 1.2512(3) 0.4193(2) 0.6261(2) 0.0299(5) Uani d . 1 O
O5 1.2060(3) 0.2927(2) 1.0722(2) 0.0367(6) Uani d . 1 O
O6 0.9342(3) 0.2607(2) 1.2042(2) 0.0365(5) Uani d . 1 O
O1W 0.3916(3) 0.6806(2) 0.5939(2) 0.0290(5) Uani d D 1 O
N1 0.8826(4) 0.8370(2) 0.5175(3) 0.0300(6) Uani d . 1 N
N2 0.6263(4) 0.9130(3) 0.7299(3) 0.0332(6) Uani d . 1 N
C1 1.0048(5) 0.7931(3) 0.4140(3) 0.0377(8) Uani d . 1 C
C2 1.0384(6) 0.8579(4) 0.2986(4) 0.0421(8) Uani d . 1 C
C3 0.9421(6) 0.9716(4) 0.2901(4) 0.0442(9) Uani d . 1 C
C4 0.8144(6) 1.0173(3) 0.3968(4) 0.0385(8) Uani d . 1 C
C5 0.7854(5) 0.9476(3) 0.5099(3) 0.0274(6) Uani d . 1 C
C6 0.6505(5) 0.9910(3) 0.6280(3) 0.0296(7) Uani d . 1 C
C7 0.5547(6) 1.1079(3) 0.6344(4) 0.0424(9) Uani d . 1 C
C8 0.4354(7) 1.1437(4) 0.7464(5) 0.054(11) Uani d . 1 C
C9 0.4089(7) 1.0629(4) 0.8513(4) 0.0538(11) Uani d . 1 C
C10 0.5070(6) 0.9486(4) 0.8387(4) 0.0454(9) Uani d . 1 C
C11 0.7764(4) 0.4352(3) 0.8144(3) 0.0202(5) Uani d . 1 C
C12 0.9688(4) 0.4311(2) 0.7883(3) 0.0196(5) Uani d . 1 C
C13 1.0500(4) 0.3806(3) 0.8803(3) 0.0220(5) Uani d . 1 C
C14 0.9441(4) 0.3348(3) 0.9960(3) 0.0235(6) Uani d . 1 C
C15 0.7553(5) 0.3350(3) 1.0190(3) 0.0289(7) Uani d . 1 C
C16 0.6737(4) 0.3840(3) 0.9286(3) 0.0280(6) Uani d . 1 C
C17 0.6720(4) 0.4944(3) 0.7234(3) 0.0226(6) Uani d . 1 C
C18 1.0935(4) 0.4801(3) 0.6665(3) 0.0213(5) Uani d . 1 C
C19 1.0351(5) 0.2923(3) 1.0961(3) 0.0254(6) Uani d . 1 C
H1W1 0.473(8) 0.670(7) 0.632(6) 0.11(3) Uiso d D 1 H
H1W2 0.293(5) 0.689(6) 0.655(4) 0.08(2) Uiso d D 1 H
H1 1.0697 0.7160 0.4199 0.045 Uiso calc R 1 H
H2 1.1245 0.8251 0.2280 0.050 Uiso calc R 1 H
H3 0.9626 1.0173 0.2136 0.053 Uiso calc R 1 H
H4 0.7485 1.0943 0.3927 0.046 Uiso calc R 1 H
H7 0.5718 1.1611 0.5629 0.051 Uiso calc R 1 H
H8 0.3725 1.2220 0.7519 0.065 Uiso calc R 1 H
H9 0.3272 1.0851 0.9282 0.065 Uiso calc R 1 H
H10 0.4896 0.8936 0.9088 0.055 Uiso calc R 1 H
H13 1.1773 0.3775 0.8640 0.026 Uiso calc R 1 H
H15 0.6842 0.3021 1.0953 0.035 Uiso calc R 1 H
H16 0.5475 0.3828 0.9441 0.034 Uiso calc R 1 H

loop_
_atom_site_aniso_label
_atom_site_aniso_U_11
_atom_site_aniso_U_22
_atom_site_aniso_U_33
_atom_site_aniso_U_12
_atom_site_aniso_U_13
_atom_site_aniso_U_23
Cd1 0.02258(16) 0.02335(16) 0.01827(15) -0.00377(11) -0.00646(12) 0.00179(11)
Cd2 0.02959(14) 0.02097(13) 0.02633(14) 0.00167(9) -0.01411(10) 0.00152(8)
O1 0.0334(12) 0.0296(12) 0.0289(11) -0.0019(9) -0.0188(10) -0.0017(9)
O2 0.0307(11) 0.0267(11) 0.0440(13) 0.0019(9) -0.0226(11) -0.0004(10)
O3 0.0332(12) 0.0265(11) 0.0289(11) 0.0050(9) -0.0039(10) 0.0075(9)
O4 0.0214(10) 0.0278(11) 0.0299(11) 0.0017(8) 0.0005(9) 0.0056(9)
O5 0.0300(12) 0.0533(16) 0.0270(11) -0.0010(11) -0.0143(10) 0.0035(10)
O6 0.0364(13) 0.0456(15) 0.0248(11) -0.0043(11) -0.0119(10) 0.0093(10)
O1W 0.0248(11) 0.0264(11) 0.0339(12) 0.0006(9) -0.0096(10) -0.0005(9)
N1 0.0393(15) 0.0203(12) 0.0290(13) 0.0020(11) -0.0130(12) 0.0002(10)
N2 0.0399(16) 0.0258(14) 0.0330(14) 0.0052(11) -0.0157(13) -0.0019(11)
C1 0.047(2) 0.0262(16) 0.0354(18) 0.0042(14) -0.0122(16) -0.0022(13)
C2 0.054(2) 0.0374(19) 0.0306(17) -0.0043(16) -0.0081(16) -0.0031(14)
C3 0.065(3) 0.0347(19) 0.0314(18) -0.0117(17) -0.0148(18) 0.0084(14)
C4 0.051(2) 0.0241(16) 0.0438(19) -0.0027(14) -0.0241(17) 0.0064(14)
C5 0.0312(15) 0.0221(14) 0.0323(16) -0.0023(12) -0.0164(13) 0.0006(12)
C6 0.0305(16) 0.0221(15) 0.0395(17) 0.0014(12) -0.0188(14) -0.0009(12)
C7 0.045(2) 0.0259(17) 0.054(2) 0.0058(15) -0.0198(18) 0.0011(15)
C8 0.054(2) 0.034(2) 0.070(3) 0.0174(18) -0.020(2) -0.013(2)
C9 0.054(2) 0.050(3) 0.047(2) 0.015(2) -0.009(2) -0.0162(19)
C10 0.050(2) 0.043(2) 0.0350(19) 0.0090(17) -0.0108(17) -0.0039(16)
C11 0.0181(13) 0.0206(13) 0.0222(13) -0.0003(10) -0.0084(11) -0.0010(10)
C12 0.0191(13) 0.0191(13) 0.0204(13) -0.0004(10) -0.0078(11) -0.0004(10)
C13 0.0193(13) 0.0223(14) 0.0230(13) 0.0007(10) -0.0072(11) -0.0005(10)
C14 0.0274(14) 0.0227(14) 0.0200(13) 0.0014(11) -0.0103(12) 0.0009(10)
C15 0.0268(15) 0.0337(17) 0.0210(14) -0.0042(12) -0.0032(12) 0.0047(12)
C16 0.0209(14) 0.0346(17) 0.0264(15) -0.0036(12) -0.0061(12) 0.0013(12)
C17 0.0174(12) 0.0272(14) 0.0217(13) -0.0024(10) -0.0059(11) 0.0010(11)
C18 0.0203(13) 0.0221(13) 0.0233(13) -0.0035(10) -0.0097(11) 0.0005(10)
C19 0.0316(15) 0.0243(14) 0.0206(14) 0.0010(12) -0.0122(12) 0.0004(11)

loop_
_atom_type_symbol
_atom_type_description
_atom_type_scat_dispersion_real
_atom_type_scat_dispersion_imag
_atom_type_scat_source
C C 0.0033 0.0016 'International Tables Vol C Tables 4.2.6.8 and 6.1.1.4'
H H 0.0000 0.0000 'International Tables Vol C Tables 4.2.6.8 and 6.1.1.4'
N N 0.0061 0.0033 'International Tables Vol C Tables 4.2.6.8 and 6.1.1.4'
O O 0.0106 0.0060 'International Tables Vol C Tables 4.2.6.8 and 6.1.1.4'
Cd Cd -0.8075 1.2024 'International Tables Vol C Tables 4.2.6.8 and 6.1.1.4'

loop_
_geom_angle_atom_site_label_1
_geom_angle_atom_site_label_2
_geom_angle_atom_site_label_3
_geom_angle_site_symmetry_1
_geom_angle_site_symmetry_3
_geom_angle
_geom_angle_publ_flag
O1 Cd1 O1 . 2_666 180 yes
O1 Cd1 O4 . 1_455 84.60(10) yes
O1 Cd1 O4 . 2_766 95.40(10) yes
O1 Cd1 O1W . . 87.80(10) yes
O1 Cd1 O1W . 2_666 92.20(10) yes
O1 Cd1 O4 2_666 1_455 95.40(10) no
O1 Cd1 O4 2_666 2_766 84.60(10) no
O1 Cd1 O1W 2_666 . 92.20(10) no
O1 Cd1 O1W 2_666 2_666 87.80(10) no
O4 Cd1 O4 1_455 2_766 180 yes
O4 Cd1 O1W 1_455 . 91.20(10) yes
O4 Cd1 O1W 1_455 2_666 88.80(10) yes
O4 Cd1 O1W 2_766 . 88.80(10) no
O4 Cd1 O1W 2_766 2_666 91.20(10) no
O1W Cd1 O1W . 2_666 180 yes
O2 Cd2 O3 . . 82.70(10) yes
O2 Cd2 N1 . . 107.10(10) yes
O2 Cd2 N2 . . 99.00(10) yes
O2 Cd2 O5 . 2_767 95.10(10) yes
O3 Cd2 O5 . 2_767 109.50(10) yes
O2 Cd2 O6 . 2_767 138.40(10) yes
O3 Cd2 O6 . 2_767 81.40(10) yes
O3 Cd2 N1 . . 87.10(10) yes
O3 Cd2 N2 . . 158.00(10) yes
O5 Cd2 O6 2_767 2_767 55.50(10) yes
O5 Cd2 N1 2_767 . 153.90(10) yes
O5 Cd2 N2 2_767 . 92.30(10) yes
O6 Cd2 N1 2_767 . 110.20(10) yes
O6 Cd2 N2 2_767 . 109.80(10) yes
N1 Cd2 N2 . . 71.30(10) no
C17 O1 Cd1 . . 124.2(2) no
C17 O2 Cd2 . . 121.7(2) no
C18 O3 Cd2 . . 126.0(2) no
C18 O4 Cd1 . 1_655 122.9(2) no
C19 O5 Cd2 . 2_767 90.32(18) no
C19 O6 Cd2 . 2_767 91.0(2) no
C1 N1 C5 . . 119.4(3) no
C1 N1 Cd2 . . 122.9(2) no
C5 N1 Cd2 . . 117.7(2) no
C10 N2 C6 . . 119.0(3) no
C10 N2 Cd2 . . 123.7(2) no
C6 N2 Cd2 . . 116.7(2) no
N1 C1 C2 . . 122.4(3) no
C3 C2 C1 . . 118.7(4) no
C2 C3 C4 . . 119.2(3) no
C3 C4 C5 . . 119.5(3) no
N1 C5 C4 . . 120.8(3) no
N1 C5 C6 . . 116.8(3) no
C4 C5 C6 . . 122.4(3) no
N2 C6 C7 . . 120.9(3) no
N2 C6 C5 . . 116.9(3) no
C7 C6 C5 . . 122.1(3) no
C8 C7 C6 . . 119.6(4) no
C7 C8 C9 . . 119.5(4) no
C10 C9 C8 . . 118.0(4) no
N2 C10 C9 . . 123.0(4) no
C16 C11 C12 . . 119.4(3) no
C16 C11 C17 . . 117.5(3) no
C12 C11 C17 . . 123.1(3) no
C13 C12 C11 . . 118.8(3) no
C13 C12 C18 . . 117.6(3) no
C11 C12 C18 . . 123.7(3) no
C14 C13 C12 . . 121.1(3) no
C15 C14 C13 . . 119.6(3) no
C15 C14 C19 . . 121.4(3) no
C13 C14 C19 . . 118.9(3) no
C16 C15 C14 . . 119.8(3) no
C15 C16 C11 . . 121.2(3) no
O1 C17 O2 . . 125.2(3) no
O1 C17 C11 . . 118.1(3) no
O2 C17 C11 . . 116.6(3) no
O3 C18 O4 . . 124.5(3) no
O3 C18 C12 . . 119.7(3) no
O4 C18 C12 . . 115.8(3) no
O5 C19 O6 . . 121.7(3) no
O5 C19 C14 . . 119.9(3) no
O6 C19 C14 . . 118.4(3) no
Cd1 O1W H1W1 . . 94(5) no
Cd1 O1W H1W2 . . 121(4) no
H1W1 O1W H1W2 . . 100(6) no
N1 C1 H1 . . 118.8 no
C2 C1 H1 . . 118.8 no
C3 C2 H2 . . 120.7 no
C1 C2 H2 . . 120.7 no
C2 C3 H3 . . 120.4 no
C4 C3 H3 . . 120.4 no
C3 C4 H4 . . 120.2 no
C5 C4 H4 . . 120.2 no
C8 C7 H7 . . 120.2 no
C6 C7 H7 . . 120.2 no
C7 C8 H8 . . 120.2 no
C9 C8 H8 . . 120.2 no
C10 C9 H9 . . 121.0 no
C8 C9 H9 . . 121.0 no
N2 C10 H10 . . 118.5 no
C9 C10 H10 . . 118.5 no
C14 C13 H13 . . 119.4 no
C12 C13 H13 . . 119.4 no
C16 C15 H15 . . 120.1 no
C14 C15 H15 . . 120.1 no
C15 C16 H16 . . 119.4 no
C11 C16 H16 . . 119.4 no

loop_
_geom_bond_atom_site_label_1
_geom_bond_atom_site_label_2
_geom_bond_site_symmetry_2
_geom_bond_distance
_geom_bond_publ_flag
Cd1 O1 . 2.347(2) yes
Cd1 O1 2_666 2.347(2) yes
Cd1 O4 1_455 2.244(2) yes
Cd1 O4 2_766 2.244(2) yes
Cd1 O1W . 2.330(3) yes
Cd1 O1W 2_666 2.330(3) yes
Cd2 O2 . 2.235(3) yes
Cd2 O3 . 2.286(3) yes
Cd2 O5 2_767 2.370(3) yes
Cd2 O6 2_767 2.349(3) yes
Cd2 N1 . 2.301(3) yes
Cd2 N2 . 2.332(3) yes
O1 C17 . 1.232(4) no
O2 C17 . 1.273(4) no
O3 C18 . 1.251(4) no
O4 C18 . 1.255(4) no
O5 C19 . 1.252(4) no
O6 C19 . 1.263(4) no
N1 C1 . 1.334(5) no
N1 C5 . 1.346(4) no
N2 C10 . 1.338(5) no
N2 C6 . 1.339(4) no
C1 C2 . 1.381(5) no
C2 C3 . 1.374(6) no
C3 C4 . 1.383(6) no
C4 C5 . 1.386(5) no
C5 C6 . 1.484(5) no
C6 C7 . 1.394(5) no
C7 C8 . 1.367(6) no
C8 C9 . 1.382(7) no
C9 C10 . 1.377(6) no
C11 C16 . 1.390(4) no
C11 C12 . 1.403(4) no
C11 C17 . 1.521(4) no
C12 C13 . 1.391(4) no
C12 C18 . 1.502(4) no
C13 C14 . 1.388(4) no
C14 C15 . 1.387(5) no
C14 C19 . 1.501(4) no
C15 C16 . 1.374(5) no
O1W H1W1 . 0.850(10) no
O1W H1W2 . 0.850(10) no
C1 H1 . 0.93 no
C2 H2 . 0.93 no
C3 H3 . 0.93 no
C4 H4 . 0.93 no
C7 H7 . 0.93 no
C8 H8 . 0.93 no
C9 H9 . 0.93 no
C10 H10 . 0.93 no
C13 H13 . 0.93 no
C15 H15 . 0.93 no
C16 H16 . 0.93 no

loop_
_geom_hbond_atom_site_label_D
_geom_hbond_atom_site_label_H
_geom_hbond_atom_site_label_A
_geom_hbond_site_symmetry_A
_geom_hbond_distance_DH
_geom_hbond_distance_HA
_geom_hbond_distance_DA
_geom_hbond_angle_DHA
_geom_hbond_publ_flag
O1W H1W1 O2 . 0.850(10) 1.79(2) 2.624(3) 164(8) yes
O1W H1W2 O6 2_667 0.850(10) 2.00(2) 2.836(4) 170(6) yes

loop_
_geom_torsion_atom_site_label_1
_geom_torsion_atom_site_label_2
_geom_torsion_atom_site_label_3
_geom_torsion_atom_site_label_4
_geom_torsion_site_symmetry_1
_geom_torsion
_geom_torsion_publ_flag
O4 Cd1 O1 C17 2_766 64.6(2) no
O4 Cd1 O1 C17 1_455 -115.4(2) no
O1W Cd1 O1 C17 . -23.9(2) no
O1W Cd1 O1 C17 2_666 156.1(2) no
O3 Cd2 O2 C17 . 25.7(2) no
N1 Cd2 O2 C17 . 110.4(2) no
N2 Cd2 O2 C17 . -176.5(2) no
O6 Cd2 O2 C17 2_767 -42.5(3) no
O5 Cd2 O2 C17 2_767 -83.3(2) no
O2 Cd2 O3 C18 . -76.1(3) no
N1 Cd2 O3 C18 . 176.3(3) no
N2 Cd2 O3 C18 . -172.0(3) no
O6 Cd2 O3 C18 2_767 65.4(3) no
O5 Cd2 O3 C18 2_767 16.8(3) no
O2 Cd2 N1 C1 . -82.8(3) no
O3 Cd2 N1 C1 . -1.3(3) no
N2 Cd2 N1 C1 . -176.7(3) no
O6 Cd2 N1 C1 2_767 78.5(3) no
O5 Cd2 N1 C1 2_767 129.9(3) no
O2 Cd2 N1 C5 . 96.9(2) no
O3 Cd2 N1 C5 . 178.3(2) no
N2 Cd2 N1 C5 . 2.9(2) no
O6 Cd2 N1 C5 2_767 -101.9(2) no
O5 Cd2 N1 C5 2_767 -50.5(4) no
O2 Cd2 N2 C10 . 77.8(3) no
O3 Cd2 N2 C10 . 170.5(3) no
N1 Cd2 N2 C10 . -177.1(3) no
O6 Cd2 N2 C10 2_767 -71.7(3) no
O5 Cd2 N2 C10 2_767 -17.8(3) no
O2 Cd2 N2 C6 . -110.8(3) no
O3 Cd2 N2 C6 . -18.1(4) no
N1 Cd2 N2 C6 . -5.7(2) no
O6 Cd2 N2 C6 2_767 99.7(3) no
O5 Cd2 N2 C6 2_767 153.6(3) no
C5 N1 C1 C2 . 1.1(6) no
Cd2 N1 C1 C2 . -179.2(3) no
N1 C1 C2 C3 . -0.1(6) no
C1 C2 C3 C4 . -0.3(6) no
C2 C3 C4 C5 . -0.2(6) no
C1 N1 C5 C4 . -1.7(5) no
Cd2 N1 C5 C4 . 178.6(3) no
C1 N1 C5 C6 . 179.5(3) no
Cd2 N1 C5 C6 . -0.2(4) no
C3 C4 C5 N1 . 1.3(6) no
C3 C4 C5 C6 . -180.0(3) no
C10 N2 C6 C7 . 0.6(5) no
Cd2 N2 C6 C7 . -171.3(3) no
C10 N2 C6 C5 . 179.5(3) no
Cd2 N2 C6 C5 . 7.7(4) no
N1 C5 C6 N2 . -5.1(4) no
C4 C5 C6 N2 . 176.1(3) no
N1 C5 C6 C7 . 173.9(3) no
C4 C5 C6 C7 . -5.0(5) no
N2 C6 C7 C8 . 0.4(6) no
C5 C6 C7 C8 . -178.4(4) no
C6 C7 C8 C9 . -1.1(7) no
C7 C8 C9 C10 . 0.8(8) no
C6 N2 C10 C9 . -0.9(7) no
Cd2 N2 C10 C9 . 170.3(4) no
C8 C9 C10 N2 . 0.2(8) no
C16 C11 C12 C13 . -3.0(4) no
C17 C11 C12 C13 . 176.5(3) no
C16 C11 C12 C18 . 178.0(3) no
C17 C11 C12 C18 . -2.5(4) no
C11 C12 C13 C14 . 0.1(4) no
C18 C12 C13 C14 . 179.1(3) no
C12 C13 C14 C15 . 2.5(5) no
C12 C13 C14 C19 . -174.2(3) no
C13 C14 C15 C16 . -2.1(5) no
C19 C14 C15 C16 . 174.5(3) no
C14 C15 C16 C11 . -0.9(5) no
C12 C11 C16 C15 . 3.4(5) no
C17 C11 C16 C15 . -176.1(3) no
Cd1 O1 C17 O2 . 11.9(4) no
Cd1 O1 C17 C11 . -172.8(2) no
Cd2 O2 C17 O1 . -135.1(3) no
Cd2 O2 C17 C11 . 49.6(3) no
C16 C11 C17 O1 . -78.9(4) no
C12 C11 C17 O1 . 101.6(3) no
C16 C11 C17 O2 . 96.8(3) no
C12 C11 C17 O2 . -82.7(4) no
Cd2 O3 C18 O4 . -150.7(2) no
Cd2 O3 C18 C12 . 27.6(4) no
Cd1 O4 C18 O3 1_655 24.7(4) no
Cd1 O4 C18 C12 1_655 -153.7(2) no
C13 C12 C18 O3 . -138.9(3) no
C11 C12 C18 O3 . 40.1(4) no
C13 C12 C18 O4 . 39.5(4) no
C11 C12 C18 O4 . -141.5(3) no
Cd2 O5 C19 O6 2_767 -12.6(3) no
Cd2 O5 C19 C14 2_767 165.0(2) no
Cd2 O6 C19 O5 2_767 12.7(3) no
Cd2 O6 C19 C14 2_767 -165.0(2) no
C15 C14 C19 O5 . 179.6(3) no
C13 C14 C19 O5 . -3.8(4) no
C15 C14 C19 O6 . -2.7(5) no
C13 C14 C19 O6 . 173.9(3) no
